data_7122307
loop_
_publ_author_name
'Kim, Hyeongcheol'
'Hong, Kyeong-Im'
'Lee, Jeong Heon'
'Kang, Philjae'
'Choi, Moon-Gun'
'Jang, Woo-Dong'

_publ_section_title
;
 Triazole-bearing calixpyrroles: strong halide binding affinities through
 multiple N-H and C-H hydrogen bonds.
;
_journal_issue 77
_journal_name_full 'Chemical communications (Cambridge, England)'
_journal_page_first 10863
_journal_page_last 10865
_journal_paper_doi 10.1039/c8cc06385k
_journal_volume 54
_journal_year 2018
_chemical_formula_moiety 'C44 H46 N10'
_chemical_formula_sum 'C44 H46 N10'
_chemical_formula_weight 714.91
_space_group_crystal_system monoclinic
_space_group_IT_number 14
_space_group_name_Hall '-P 2ybc'
_space_group_name_H-M_alt 'P 1 21/c 1'
_symmetry_space_group_name_Hall '-P 2ybc'
_symmetry_space_group_name_H-M 'P 1 21/c 1'
_atom_sites_solution_hydrogens geom
_atom_sites_solution_primary direct
_audit_creation_date 2017-03-30
_audit_creation_method
;
Olex2 1.2
(compiled 2017.01.04 svn.r3372 for OlexSys, GUI svn.r5292)
;
_audit_update_record
;
2018-06-16 deposited with the CCDC.
2018-09-04 downloaded from the CCDC.
;
_cell_angle_alpha 90
_cell_angle_beta 93.95(3)
_cell_angle_gamma 90
_cell_formula_units_Z 4
_cell_length_a 12.546(3)
_cell_length_b 27.351(6)
_cell_length_c 11.169(2)
_cell_measurement_reflns_used 70848
_cell_measurement_temperature 100
_cell_measurement_theta_max 50.00
_cell_measurement_theta_min 0.57
_cell_volume 3823.5(14)
_computing_molecular_graphics 'Olex2 (Dolomanov et al., 2009)'
_computing_publication_material 'Olex2 (Dolomanov et al., 2009)'
_computing_structure_refinement 'XL (Sheldrick, 2008)'
_computing_structure_solution 'SIR2004 (Burla et al., 2007)'
_diffrn_ambient_temperature 100.0
_diffrn_measured_fraction_theta_full 0.949
_diffrn_measured_fraction_theta_max 0.749
_diffrn_measurement_device_type 'CCD area detector'
_diffrn_measurement_method '\w scans'
_diffrn_radiation_wavelength 0.630
_diffrn_reflns_av_R_equivalents 0.0432
_diffrn_reflns_av_unetI/netI 0.0625
_diffrn_reflns_Laue_measured_fraction_full 0.949
_diffrn_reflns_Laue_measured_fraction_max 0.749
_diffrn_reflns_limit_h_max 19
_diffrn_reflns_limit_h_min -19
_diffrn_reflns_limit_k_max 42
_diffrn_reflns_limit_k_min -42
_diffrn_reflns_limit_l_max 15
_diffrn_reflns_limit_l_min -15
_diffrn_reflns_number 29162
_diffrn_reflns_point_group_measured_fraction_full 0.949
_diffrn_reflns_point_group_measured_fraction_max 0.749
_diffrn_reflns_theta_full 22.210
_diffrn_reflns_theta_max 33.325
_diffrn_reflns_theta_min 1.749
_exptl_absorpt_coefficient_mu 0.060
_exptl_absorpt_correction_T_max 0.998
_exptl_absorpt_correction_T_min 0.990
_exptl_absorpt_correction_type Multi-scans
_exptl_absorpt_process_details HKL3000
_exptl_crystal_colour 'clear whiteish colourless'
_exptl_crystal_colour_lustre clear
_exptl_crystal_colour_modifier whiteish
_exptl_crystal_colour_primary colourless
_exptl_crystal_density_diffrn 1.242
_exptl_crystal_description block
_exptl_crystal_F_000 1520
_exptl_crystal_size_max 0.126
_exptl_crystal_size_mid 0.035
_exptl_crystal_size_min 0.022
_refine_diff_density_max 0.645
_refine_diff_density_min -0.659
_refine_diff_density_rms 0.092
_refine_ls_extinction_method none
_refine_ls_goodness_of_fit_ref 1.034
_refine_ls_hydrogen_treatment constr
_refine_ls_matrix_type full
_refine_ls_number_parameters 493
_refine_ls_number_reflns 15928
_refine_ls_number_restraints 12
_refine_ls_restrained_S_all 1.035
_refine_ls_R_factor_all 0.0824
_refine_ls_R_factor_gt 0.0533
_refine_ls_shift/su_max 0.001
_refine_ls_shift/su_mean 0.000
_refine_ls_structure_factor_coef Fsqd
_refine_ls_weighting_details 'w=1/[\s^2^(Fo^2^)+(0.1158P)^2^] where P=(Fo^2^+2Fc^2^)/3'
_refine_ls_weighting_scheme calc
_refine_ls_wR_factor_gt 0.1509
_refine_ls_wR_factor_ref 0.1745
_reflns_Friedel_coverage 0.000
_reflns_number_gt 11445
_reflns_number_total 15928
_reflns_threshold_expression 'I > 2\s(I)'
_cod_data_source_file c8cc06385k2.cif
_cod_data_source_block calixpyrrole_trans
_cod_depositor_comments 'Adding full bibliography for 7122306--7122307.cif.'
_cod_original_cell_volume 3823.5(13)
_cod_database_code 7122307
_shelx_shelxl_version_number 2014/7
_shelx_space_group_comment
;
The symmetry employed for this shelxl refinement is uniquely defined
by the following loop, which should always be used as a source of
symmetry information in preference to the above space-group names.
They are only intended as comments.
;
_olex2_refinement_description
;
1. Fixed Uiso
 At 1.2 times of:
  All C(H) groups, All C(H,H) groups, All N(H) groups
 At 1.5 times of:
  All C(H,H,H) groups
2. Uiso/Uaniso restraints and constraints
Uanis(C19) \\sim Ueq: with sigma of 0.001 and sigma for terminal atoms of
0.00001
Uanis(C2) \\sim Ueq: with sigma of 0.00001 and sigma for terminal atoms of 0
3.a Secondary CH2 refined with riding coordinates:
 C25(H25A,H25B), C40(H40A,H40B)
3.b Aromatic/amide H refined with riding coordinates:
 N1(H1), N8(H8), N14(H14), N20(H20), C3(H3), C4(H4), C10(H10), C11(H11),
 C16(H16), C17(H17), C22(H22), C23(H23), C30(H30), C32(H32), C33(H33), C34(H34),
  C35(H35), C36(H36), C45(H45), C47(H47), C48(H48), C49(H49), C50(H50), C51(H51)
3.c Idealised Me refined as rotating group:
 C37(H37A,H37B,H37C), C38(H38A,H38B,H38C), C39(H39A,H39B,H39C), C52(H52A,H52B,
 H52C), C53(H53A,H53B,H53C), C54(H54A,H54B,H54C)
;
_olex2_submission_special_instructions 'No special instructions were received'

loop_
_space_group_symop_operation_xyz
'x, y, z'
'-x, y+1/2, -z+1/2'
'-x, -y, -z'
'x, -y-1/2, z-1/2'

loop_
_atom_site_label
_atom_site_type_symbol
_atom_site_fract_x
_atom_site_fract_y
_atom_site_fract_z
_atom_site_U_iso_or_equiv
_atom_site_adp_type
_atom_site_occupancy
_atom_site_site_symmetry_order
_atom_site_calc_flag
_atom_site_refinement_flags_posn
_atom_site_refinement_flags_adp
N1 N 0.32224(6) 0.34614(3) 0.66989(8) 0.00704(14) Uani 1 1 d . .
H1 H 0.3356 0.3211 0.6238 0.008 Uiso 1 1 calc R .
N8 N 0.60073(7) 0.34378(3) 0.71744(8) 0.00758(15) Uani 1 1 d . .
H8 H 0.6009 0.3740 0.7443 0.009 Uiso 1 1 calc R .
N14 N 0.60560(7) 0.39963(3) 0.45320(8) 0.00900(15) Uani 1 1 d . .
H14 H 0.5620 0.3744 0.4518 0.011 Uiso 1 1 calc R .
N20 N 0.34131(7) 0.41982(3) 0.41762(8) 0.00793(15) Uani 1 1 d . .
H20 H 0.3475 0.4449 0.4669 0.010 Uiso 1 1 calc R .
N26 N 0.30416(7) 0.27490(3) 0.93958(8) 0.00840(15) Uani 1 1 d . .
N27 N 0.31799(7) 0.25988(3) 1.05438(8) 0.01068(16) Uani 1 1 d . .
N28 N 0.22985(7) 0.26930(4) 1.10643(9) 0.01176(17) Uani 1 1 d . .
N41 N 0.37358(7) 0.51184(3) 0.20199(8) 0.00892(15) Uani 1 1 d . .
N42 N 0.37809(7) 0.55644(3) 0.15176(9) 0.01173(17) Uani 1 1 d . .
N43 N 0.30399(8) 0.55846(3) 0.06266(9) 0.01258(17) Uani 1 1 d . .
C2 C 0.37117(7) 0.35455(3) 0.78204(9) 0.00692(15) Uani 1 1 d . U
C3 C 0.32907(8) 0.39688(4) 0.82501(10) 0.00941(17) Uani 1 1 d . .
H3 H 0.3478 0.4116 0.9006 0.011 Uiso 1 1 calc R .
C4 C 0.25204(8) 0.41472(4) 0.73554(10) 0.00976(17) Uani 1 1 d . .
H4 H 0.2102 0.4435 0.7407 0.012 Uiso 1 1 calc R .
C5 C 0.24942(7) 0.38257(4) 0.64021(9) 0.00747(16) Uani 1 1 d . .
C6 C 0.44956(7) 0.31787(3) 0.83841(9) 0.00631(15) Uani 1 1 d . .
C7 C 0.53465(7) 0.30714(3) 0.75287(9) 0.00674(16) Uani 1 1 d . .
C9 C 0.66659(7) 0.32617(4) 0.63371(9) 0.00816(17) Uani 1 1 d . .
C10 C 0.64176(8) 0.27767(4) 0.61544(11) 0.0133(2) Uani 1 1 d . .
H10 H 0.6741 0.2561 0.5620 0.016 Uiso 1 1 calc R .
C11 C 0.55876(8) 0.26559(4) 0.69127(11) 0.01262(19) Uani 1 1 d . .
H11 H 0.5261 0.2345 0.6980 0.015 Uiso 1 1 calc R .
C12 C 0.75103(7) 0.35739(4) 0.58190(10) 0.00909(17) Uani 1 1 d . .
C13 C 0.70254(7) 0.40191(4) 0.51920(9) 0.00843(17) Uani 1 1 d . .
C15 C 0.58640(7) 0.44217(4) 0.39001(9) 0.00765(16) Uani 1 1 d . .
C16 C 0.67262(8) 0.47246(4) 0.41575(10) 0.01029(18) Uani 1 1 d . .
H16 H 0.6819 0.5044 0.3847 0.012 Uiso 1 1 calc R .
C17 C 0.74534(8) 0.44713(4) 0.49760(10) 0.01081(18) Uani 1 1 d . .
H17 H 0.8117 0.4593 0.5313 0.013 Uiso 1 1 calc R .
C18 C 0.49329(8) 0.44671(4) 0.29686(9) 0.00782(16) Uani 1 1 d . .
C19 C 0.40555(7) 0.41142(4) 0.32459(9) 0.00769(16) Uani 1 1 d . U
C21 C 0.26580(7) 0.38331(4) 0.42270(9) 0.00777(16) Uani 1 1 d . .
C22 C 0.28233(8) 0.35113(4) 0.33160(10) 0.01117(18) Uani 1 1 d . .
H22 H 0.2421 0.3224 0.3128 0.013 Uiso 1 1 calc R .
C23 C 0.37075(9) 0.36862(4) 0.27010(10) 0.01140(18) Uani 1 1 d . .
H23 H 0.4003 0.3534 0.2034 0.014 Uiso 1 1 calc R .
C24 C 0.18719(7) 0.38351(4) 0.51926(9) 0.00793(17) Uani 1 1 d . .
C25 C 0.39081(8) 0.26922(4) 0.85994(9) 0.00796(16) Uani 1 1 d . .
H25A H 0.3613 0.2561 0.7819 0.010 Uiso 1 1 calc R .
H25B H 0.4428 0.2451 0.8952 0.010 Uiso 1 1 calc R .
C29 C 0.15770(8) 0.29030(4) 1.02469(10) 0.01062(18) Uani 1 1 d . .
C30 C 0.20586(8) 0.29431(4) 0.91727(10) 0.01087(18) Uani 1 1 d . .
H30 H 0.1762 0.3078 0.8439 0.013 Uiso 1 1 calc R .
C31 C 0.04925(9) 0.30180(4) 1.05664(11) 0.0141(2) Uani 1 1 d . .
C32 C 0.01422(10) 0.28504(5) 1.16572(12) 0.0210(2) Uani 1 1 d . .
H32 H 0.0613 0.2669 1.2191 0.025 Uiso 1 1 calc R .
C33 C -0.08903(11) 0.29483(6) 1.19619(14) 0.0261(3) Uani 1 1 d . .
H33 H -0.1125 0.2832 1.2701 0.031 Uiso 1 1 calc R .
C34 C -0.15835(11) 0.32165(6) 1.11847(15) 0.0268(3) Uani 1 1 d . .
H34 H -0.2289 0.3286 1.1395 0.032 Uiso 1 1 calc R .
C35 C -0.12413(12) 0.33791(7) 1.01174(16) 0.0331(4) Uani 1 1 d . .
H35 H -0.1714 0.3561 0.9587 0.040 Uiso 1 1 calc R .
C36 C -0.02077(11) 0.32807(6) 0.98001(14) 0.0261(3) Uani 1 1 d . .
H36 H 0.0017 0.3394 0.9055 0.031 Uiso 1 1 calc R .
C37 C 0.50006(8) 0.33756(4) 0.95803(10) 0.01044(18) Uani 1 1 d . .
H37A H 0.5376 0.3682 0.9438 0.016 Uiso 1 1 calc GR .
H37B H 0.5508 0.3135 0.9934 0.016 Uiso 1 1 calc GR .
H37C H 0.4439 0.3435 1.0131 0.016 Uiso 1 1 calc GR .
C38 C 0.83454(8) 0.37337(5) 0.68142(11) 0.0152(2) Uani 1 1 d . .
H38A H 0.8003 0.3940 0.7394 0.023 Uiso 1 1 calc GR .
H38B H 0.8914 0.3919 0.6460 0.023 Uiso 1 1 calc GR .
H38C H 0.8652 0.3444 0.7224 0.023 Uiso 1 1 calc GR .
C39 C 0.80726(9) 0.32716(5) 0.48810(12) 0.0163(2) Uani 1 1 d . .
H39A H 0.8414 0.2985 0.5270 0.024 Uiso 1 1 calc GR .
H39B H 0.8616 0.3473 0.4529 0.024 Uiso 1 1 calc GR .
H39C H 0.7545 0.3164 0.4248 0.024 Uiso 1 1 calc GR .
C40 C 0.45268(8) 0.49999(4) 0.30033(10) 0.00934(17) Uani 1 1 d . .
H40A H 0.4205 0.5056 0.3776 0.011 Uiso 1 1 calc R .
H40B H 0.5143 0.5224 0.2968 0.011 Uiso 1 1 calc R .
C44 C 0.25181(8) 0.51475(4) 0.05434(10) 0.00913(17) Uani 1 1 d . .
C45 C 0.29507(8) 0.48490(4) 0.14490(10) 0.01195(19) Uani 1 1 d . .
H45 H 0.2742 0.4525 0.1632 0.014 Uiso 1 1 calc R .
C46 C 0.16775(8) 0.50515(4) -0.04039(10) 0.01052(18) Uani 1 1 d . .
C47 C 0.15162(9) 0.53850(5) -0.13475(11) 0.0153(2) Uani 1 1 d . .
H47 H 0.1965 0.5664 -0.1379 0.018 Uiso 1 1 calc R .
C48 C 0.07041(10) 0.53120(5) -0.22404(12) 0.0203(2) Uani 1 1 d . .
H48 H 0.0602 0.5540 -0.2879 0.024 Uiso 1 1 calc R .
C49 C 0.00425(9) 0.49061(5) -0.21999(12) 0.0193(2) Uani 1 1 d . .
H49 H -0.0522 0.4860 -0.2801 0.023 Uiso 1 1 calc R .
C50 C 0.02095(8) 0.45685(5) -0.12784(11) 0.0166(2) Uani 1 1 d . .
H50 H -0.0236 0.4288 -0.1257 0.020 Uiso 1 1 calc R .
C51 C 0.10260(8) 0.46379(4) -0.03841(11) 0.01276(19) Uani 1 1 d . .
H51 H 0.1140 0.4404 0.0240 0.015 Uiso 1 1 calc R .
C52 C 0.53558(8) 0.43543(4) 0.17349(10) 0.01214(19) Uani 1 1 d . .
H52A H 0.5674 0.4027 0.1749 0.018 Uiso 1 1 calc GR .
H52B H 0.5898 0.4597 0.1556 0.018 Uiso 1 1 calc GR .
H52C H 0.4764 0.4368 0.1115 0.018 Uiso 1 1 calc GR .
C53 C 0.11686(8) 0.42952(4) 0.50898(11) 0.01286(19) Uani 1 1 d . .
H53A H 0.1618 0.4586 0.5209 0.019 Uiso 1 1 calc GR .
H53B H 0.0647 0.4285 0.5703 0.019 Uiso 1 1 calc GR .
H53C H 0.0792 0.4307 0.4292 0.019 Uiso 1 1 calc GR .
C54 C 0.11403(8) 0.33850(4) 0.50366(11) 0.0131(2) Uani 1 1 d . .
H54A H 0.0744 0.3398 0.4250 0.020 Uiso 1 1 calc GR .
H54B H 0.0636 0.3383 0.5668 0.020 Uiso 1 1 calc GR .
H54C H 0.1575 0.3087 0.5092 0.020 Uiso 1 1 calc GR .

loop_
_atom_site_aniso_label
_atom_site_aniso_U_11
_atom_site_aniso_U_22
_atom_site_aniso_U_33
_atom_site_aniso_U_23
_atom_site_aniso_U_13
_atom_site_aniso_U_12
N1 0.0089(3) 0.0103(3) 0.0019(4) -0.0009(3) -0.0001(2) 0.0020(3)
N8 0.0092(3) 0.0098(3) 0.0039(4) -0.0005(3) 0.0017(3) -0.0004(3)
N14 0.0080(3) 0.0131(4) 0.0057(4) 0.0016(3) -0.0012(3) -0.0015(3)
N20 0.0097(3) 0.0120(3) 0.0021(4) -0.0026(3) 0.0005(3) -0.0018(3)
N26 0.0098(3) 0.0127(4) 0.0027(4) 0.0024(3) 0.0001(3) -0.0013(3)
N27 0.0132(4) 0.0168(4) 0.0019(4) 0.0031(3) 0.0001(3) -0.0011(3)
N28 0.0141(4) 0.0166(4) 0.0046(5) 0.0004(3) 0.0010(3) -0.0020(3)
N41 0.0104(3) 0.0120(4) 0.0040(4) 0.0014(3) -0.0018(3) -0.0014(3)
N42 0.0149(4) 0.0121(4) 0.0077(5) 0.0026(3) -0.0030(3) -0.0019(3)
N43 0.0149(4) 0.0147(4) 0.0074(5) 0.0025(3) -0.0043(3) -0.0014(3)
C2 0.00701(17) 0.00707(17) 0.00668(18) 0.00000(10) 0.00049(10) 0.00000(10)
C3 0.0139(4) 0.0121(4) 0.0023(5) -0.0016(3) 0.0012(3) 0.0021(3)
C4 0.0120(4) 0.0117(4) 0.0057(5) -0.0003(3) 0.0019(3) 0.0034(3)
C5 0.0074(3) 0.0109(4) 0.0043(5) 0.0014(3) 0.0010(3) 0.0010(3)
C6 0.0083(3) 0.0097(4) 0.0008(4) 0.0005(3) -0.0001(3) -0.0008(3)
C7 0.0083(3) 0.0100(4) 0.0018(5) 0.0007(3) -0.0001(3) 0.0001(3)
C9 0.0070(3) 0.0134(4) 0.0042(5) 0.0003(3) 0.0013(3) 0.0013(3)
C10 0.0125(4) 0.0139(4) 0.0142(6) -0.0043(4) 0.0058(3) 0.0006(3)
C11 0.0140(4) 0.0111(4) 0.0135(6) -0.0030(3) 0.0055(3) -0.0017(3)
C12 0.0065(3) 0.0153(4) 0.0056(5) 0.0019(3) 0.0013(3) 0.0004(3)
C13 0.0066(3) 0.0147(4) 0.0040(5) 0.0003(3) 0.0002(3) -0.0005(3)
C15 0.0088(4) 0.0125(4) 0.0017(5) 0.0008(3) 0.0007(3) -0.0003(3)
C16 0.0111(4) 0.0134(4) 0.0061(5) 0.0003(3) -0.0013(3) -0.0025(3)
C17 0.0094(4) 0.0151(4) 0.0077(5) 0.0003(3) -0.0013(3) -0.0019(3)
C18 0.0094(4) 0.0128(4) 0.0012(4) 0.0000(3) -0.0006(3) -0.0004(3)
C19 0.0090(3) 0.0118(4) 0.0022(4) -0.0008(3) -0.0001(3) -0.0002(3)
C21 0.0078(3) 0.0118(4) 0.0035(5) 0.0005(3) -0.0012(3) -0.0005(3)
C22 0.0148(4) 0.0125(4) 0.0063(5) -0.0018(3) 0.0009(3) -0.0035(3)
C23 0.0169(4) 0.0139(4) 0.0037(5) -0.0036(3) 0.0025(3) -0.0017(3)
C24 0.0065(3) 0.0121(4) 0.0051(5) 0.0014(3) -0.0005(3) 0.0002(3)
C25 0.0101(4) 0.0106(4) 0.0034(5) 0.0008(3) 0.0016(3) -0.0008(3)
C29 0.0121(4) 0.0115(4) 0.0085(5) 0.0008(3) 0.0022(3) -0.0005(3)
C30 0.0109(4) 0.0142(4) 0.0074(5) 0.0032(3) -0.0004(3) 0.0002(3)
C31 0.0141(4) 0.0145(4) 0.0143(6) -0.0015(4) 0.0054(4) 0.0000(3)
C32 0.0185(5) 0.0326(7) 0.0124(7) 0.0015(5) 0.0052(4) 0.0008(5)
C33 0.0213(6) 0.0384(8) 0.0201(8) -0.0027(6) 0.0119(5) -0.0012(5)
C34 0.0184(5) 0.0291(7) 0.0342(9) -0.0061(6) 0.0117(5) 0.0029(5)
C35 0.0212(6) 0.0420(9) 0.0370(10) 0.0122(7) 0.0081(6) 0.0144(6)
C36 0.0215(6) 0.0352(7) 0.0224(8) 0.0135(5) 0.0079(5) 0.0116(5)
C37 0.0140(4) 0.0147(4) 0.0023(5) 0.0000(3) -0.0018(3) -0.0022(3)
C38 0.0103(4) 0.0226(5) 0.0119(6) 0.0038(4) -0.0044(3) -0.0023(4)
C39 0.0125(4) 0.0224(5) 0.0149(6) -0.0004(4) 0.0070(4) 0.0035(4)
C40 0.0110(4) 0.0127(4) 0.0039(5) 0.0002(3) -0.0026(3) -0.0007(3)
C44 0.0096(4) 0.0142(4) 0.0034(5) -0.0007(3) -0.0005(3) 0.0004(3)
C45 0.0128(4) 0.0136(4) 0.0087(5) 0.0016(3) -0.0048(3) -0.0033(3)
C46 0.0086(4) 0.0171(4) 0.0057(5) -0.0023(3) -0.0010(3) 0.0018(3)
C47 0.0143(4) 0.0221(5) 0.0088(6) 0.0015(4) -0.0039(3) 0.0015(4)
C48 0.0187(5) 0.0303(6) 0.0108(6) 0.0011(4) -0.0067(4) 0.0042(4)
C49 0.0132(4) 0.0322(6) 0.0117(6) -0.0075(5) -0.0055(4) 0.0039(4)
C50 0.0109(4) 0.0246(5) 0.0139(6) -0.0088(4) -0.0007(4) -0.0008(4)
C51 0.0110(4) 0.0186(5) 0.0087(5) -0.0039(4) 0.0006(3) 0.0001(3)
C52 0.0137(4) 0.0209(5) 0.0021(5) -0.0011(3) 0.0023(3) -0.0012(3)
C53 0.0101(4) 0.0164(5) 0.0118(6) 0.0025(4) -0.0016(3) 0.0037(3)
C54 0.0101(4) 0.0161(4) 0.0128(6) 0.0012(4) -0.0019(3) -0.0031(3)

loop_
_atom_type_symbol
_atom_type_description
_atom_type_scat_dispersion_real
_atom_type_scat_dispersion_imag
_atom_type_scat_source
C C 0.0020 0.0010 'International Tables Vol C Tables 4.2.6.8 and 6.1.1.4'
H H 0.0000 0.0000 'International Tables Vol C Tables 4.2.6.8 and 6.1.1.4'
N N 0.0050 0.0020 'International Tables Vol C Tables 4.2.6.8 and 6.1.1.4'

loop_
_geom_angle_atom_site_label_1
_geom_angle_atom_site_label_2
_geom_angle_atom_site_label_3
_geom_angle
C2 N1 H1 124.9
C2 N1 C5 110.20(8)
C5 N1 H1 124.9
C7 N8 H8 125.0
C7 N8 C9 110.01(8)
C9 N8 H8 125.0
C13 N14 H14 124.7
C15 N14 H14 124.7
C15 N14 C13 110.68(8)
C19 N20 H20 124.8
C19 N20 C21 110.44(8)
C21 N20 H20 124.8
N27 N26 C25 119.70(8)
N27 N26 C30 110.61(9)
C30 N26 C25 129.69(9)
N28 N27 N26 107.78(9)
N27 N28 C29 109.06(9)
N42 N41 C40 117.87(8)
N42 N41 C45 110.31(9)
C45 N41 C40 131.76(9)
N43 N42 N41 107.80(8)
N42 N43 C44 109.01(9)
N1 C2 C6 120.33(9)
C3 C2 N1 107.52(9)
C3 C2 C6 132.00(10)
C2 C3 H3 126.2
C2 C3 C4 107.57(9)
C4 C3 H3 126.2
C3 C4 H4 126.2
C5 C4 C3 107.54(9)
C5 C4 H4 126.2
N1 C5 C4 107.18(9)
N1 C5 C24 121.34(9)
C4 C5 C24 131.42(9)
C2 C6 C25 109.40(8)
C2 C6 C37 110.31(8)
C7 C6 C2 109.49(8)
C7 C6 C25 107.24(8)
C7 C6 C37 110.57(8)
C37 C6 C25 109.78(8)
N8 C7 C6 120.45(9)
C11 C7 N8 107.51(9)
C11 C7 C6 131.90(9)
N8 C9 C12 122.22(9)
C10 C9 N8 107.34(9)
C10 C9 C12 130.39(10)
C9 C10 H10 126.2
C9 C10 C11 107.63(9)
C11 C10 H10 126.2
C7 C11 C10 107.51(9)
C7 C11 H11 126.2
C10 C11 H11 126.2
C9 C12 C13 111.30(8)
C9 C12 C38 110.22(9)
C9 C12 C39 108.87(9)
C13 C12 C38 109.78(9)
C13 C12 C39 107.78(9)
C38 C12 C39 108.82(9)
N14 C13 C12 121.54(9)
C17 C13 N14 106.69(9)
C17 C13 C12 130.98(9)
N14 C15 C16 107.16(9)
N14 C15 C18 121.46(9)
C16 C15 C18 130.66(9)
C15 C16 H16 126.3
C15 C16 C17 107.47(9)
C17 C16 H16 126.3
C13 C17 C16 107.99(9)
C13 C17 H17 126.0
C16 C17 H17 126.0
C15 C18 C40 107.46(8)
C15 C18 C52 107.51(8)
C19 C18 C15 110.17(8)
C19 C18 C40 110.54(8)
C19 C18 C52 110.84(9)
C52 C18 C40 110.22(9)
N20 C19 C18 121.34(9)
C23 C19 N20 106.93(9)
C23 C19 C18 131.72(10)
N20 C21 C24 120.68(9)
C22 C21 N20 107.13(9)
C22 C21 C24 132.16(9)
C21 C22 H22 126.1
C21 C22 C23 107.70(9)
C23 C22 H22 126.1
C19 C23 C22 107.80(9)
C19 C23 H23 126.1
C22 C23 H23 126.1
C5 C24 C53 109.81(9)
C5 C24 C54 110.78(9)
C21 C24 C5 108.38(8)
C21 C24 C53 110.45(8)
C21 C24 C54 109.27(9)
C53 C24 C54 108.16(8)
N26 C25 C6 112.69(8)
N26 C25 H25A 109.1
N26 C25 H25B 109.1
C6 C25 H25A 109.1
C6 C25 H25B 109.1
H25A C25 H25B 107.8
N28 C29 C30 107.67(9)
N28 C29 C31 120.74(10)
C30 C29 C31 131.49(11)
N26 C30 C29 104.87(9)
N26 C30 H30 127.6
C29 C30 H30 127.6
C32 C31 C29 119.62(11)
C36 C31 C29 121.43(11)
C36 C31 C32 118.93(11)
C31 C32 H32 119.9
C33 C32 C31 120.29(13)
C33 C32 H32 119.9
C32 C33 H33 120.0
C32 C33 C34 120.09(14)
C34 C33 H33 120.0
C33 C34 H34 120.2
C35 C34 C33 119.58(12)
C35 C34 H34 120.2
C34 C35 H35 119.6
C34 C35 C36 120.78(14)
C36 C35 H35 119.6
C31 C36 C35 120.32(14)
C31 C36 H36 119.8
C35 C36 H36 119.8
C6 C37 H37A 109.5
C6 C37 H37B 109.5
C6 C37 H37C 109.5
H37A C37 H37B 109.5
H37A C37 H37C 109.5
H37B C37 H37C 109.5
C12 C38 H38A 109.5
C12 C38 H38B 109.5
C12 C38 H38C 109.5
H38A C38 H38B 109.5
H38A C38 H38C 109.5
H38B C38 H38C 109.5
C12 C39 H39A 109.5
C12 C39 H39B 109.5
C12 C39 H39C 109.5
H39A C39 H39B 109.5
H39A C39 H39C 109.5
H39B C39 H39C 109.5
N41 C40 C18 113.41(8)
N41 C40 H40A 108.9
N41 C40 H40B 108.9
C18 C40 H40A 108.9
C18 C40 H40B 108.9
H40A C40 H40B 107.7
N43 C44 C45 107.81(9)
N43 C44 C46 121.65(9)
C45 C44 C46 130.52(10)
N41 C45 C44 105.05(9)
N41 C45 H45 127.5
C44 C45 H45 127.5
C47 C46 C44 119.14(10)
C51 C46 C44 121.78(10)
C51 C46 C47 119.08(10)
C46 C47 H47 119.7
C48 C47 C46 120.53(11)
C48 C47 H47 119.7
C47 C48 H48 119.9
C49 C48 C47 120.11(12)
C49 C48 H48 119.9
C48 C49 H49 120.1
C50 C49 C48 119.73(11)
C50 C49 H49 120.1
C49 C50 H50 119.8
C49 C50 C51 120.45(11)
C51 C50 H50 119.8
C46 C51 H51 120.0
C50 C51 C46 120.08(11)
C50 C51 H51 120.0
C18 C52 H52A 109.5
C18 C52 H52B 109.5
C18 C52 H52C 109.5
H52A C52 H52B 109.5
H52A C52 H52C 109.5
H52B C52 H52C 109.5
C24 C53 H53A 109.5
C24 C53 H53B 109.5
C24 C53 H53C 109.5
H53A C53 H53B 109.5
H53A C53 H53C 109.5
H53B C53 H53C 109.5
C24 C54 H54A 109.5
C24 C54 H54B 109.5
C24 C54 H54C 109.5
H54A C54 H54B 109.5
H54A C54 H54C 109.5
H54B C54 H54C 109.5

loop_
_geom_bond_atom_site_label_1
_geom_bond_atom_site_label_2
_geom_bond_distance
N1 H1 0.8800
N1 C2 1.3758(14)
N1 C5 1.3769(12)
N8 H8 0.8800
N8 C7 1.3760(13)
N8 C9 1.3769(13)
N14 H14 0.8800
N14 C13 1.3795(13)
N14 C15 1.3735(13)
N20 H20 0.8800
N20 C19 1.3775(14)
N20 C21 1.3803(13)
N26 N27 1.3461(13)
N26 C25 1.4596(14)
N26 C30 1.3500(13)
N27 N28 1.3098(14)
N28 C29 1.3671(14)
N41 N42 1.3456(13)
N41 C40 1.4649(14)
N41 C45 1.3539(13)
N42 N43 1.3153(13)
N43 C44 1.3633(14)
C2 C3 1.3728(14)
C2 C6 1.5115(13)
C3 H3 0.9500
C3 C4 1.4275(15)
C4 H4 0.9500
C4 C5 1.3795(15)
C5 C24 1.5132(15)
C6 C7 1.5096(14)
C6 C25 1.5480(14)
C6 C37 1.5361(15)
C7 C11 1.3731(14)
C9 C10 1.3747(15)
C9 C12 1.5069(14)
C10 H10 0.9500
C10 C11 1.4256(16)
C11 H11 0.9500
C12 C13 1.5115(15)
C12 C38 1.5374(15)
C12 C39 1.5430(16)
C13 C17 1.3763(15)
C15 C16 1.3772(14)
C15 C18 1.5149(14)
C16 H16 0.9500
C16 C17 1.4259(15)
C17 H17 0.9500
C18 C19 1.5120(14)
C18 C40 1.5452(15)
C18 C52 1.5414(16)
C19 C23 1.3764(14)
C21 C22 1.3719(15)
C21 C24 1.5108(15)
C22 H22 0.9500
C22 C23 1.4270(16)
C23 H23 0.9500
C24 C53 1.5367(14)
C24 C54 1.5383(14)
C25 H25A 0.9900
C25 H25B 0.9900
C29 C30 1.3845(16)
C29 C31 1.4643(15)
C30 H30 0.9500
C31 C32 1.4005(18)
C31 C36 1.3846(18)
C32 H32 0.9500
C32 C33 1.3879(18)
C33 H33 0.9500
C33 C34 1.394(2)
C34 H34 0.9500
C34 C35 1.369(2)
C35 H35 0.9500
C35 C36 1.394(2)
C36 H36 0.9500
C37 H37A 0.9800
C37 H37B 0.9800
C37 H37C 0.9800
C38 H38A 0.9800
C38 H38B 0.9800
C38 H38C 0.9800
C39 H39A 0.9800
C39 H39B 0.9800
C39 H39C 0.9800
C40 H40A 0.9900
C40 H40B 0.9900
C44 C45 1.3814(15)
C44 C46 1.4652(15)
C45 H45 0.9500
C46 C47 1.3981(16)
C46 C51 1.3965(15)
C47 H47 0.9500
C47 C48 1.3901(16)
C48 H48 0.9500
C48 C49 1.3889(19)
C49 H49 0.9500
C49 C50 1.3879(19)
C50 H50 0.9500
C50 C51 1.3936(16)
C51 H51 0.9500
C52 H52A 0.9800
C52 H52B 0.9800
C52 H52C 0.9800
C53 H53A 0.9800
C53 H53B 0.9800
C53 H53C 0.9800
C54 H54A 0.9800
C54 H54B 0.9800
C54 H54C 0.9800

loop_
_geom_torsion_atom_site_label_1
_geom_torsion_atom_site_label_2
_geom_torsion_atom_site_label_3
_geom_torsion_atom_site_label_4
_geom_torsion
N1 C2 C3 C4 -0.08(11)
N1 C2 C6 C7 53.28(11)
N1 C2 C6 C25 -63.96(12)
N1 C2 C6 C37 175.17(9)
N1 C5 C24 C21 -56.30(12)
N1 C5 C24 C53 -177.03(9)
N1 C5 C24 C54 63.56(12)
N8 C7 C11 C10 -0.41(12)
N8 C9 C10 C11 -0.42(12)
N8 C9 C12 C13 -59.33(13)
N8 C9 C12 C38 62.72(12)
N8 C9 C12 C39 -177.99(9)
N14 C13 C17 C16 -0.50(12)
N14 C15 C16 C17 -0.31(12)
N14 C15 C18 C19 25.68(13)
N14 C15 C18 C40 146.17(10)
N14 C15 C18 C52 -95.20(11)
N20 C19 C23 C22 0.59(12)
N20 C21 C22 C23 0.28(12)
N20 C21 C24 C5 -58.60(11)
N20 C21 C24 C53 61.73(12)
N20 C21 C24 C54 -179.40(9)
N26 N27 N28 C29 0.44(12)
N27 N26 C25 C6 -103.55(10)
N27 N26 C30 C29 -0.51(12)
N27 N28 C29 C30 -0.76(12)
N27 N28 C29 C31 176.02(10)
N28 C29 C30 N26 0.76(12)
N28 C29 C31 C32 -8.97(17)
N28 C29 C31 C36 172.47(12)
N41 N42 N43 C44 -0.58(12)
N42 N41 C40 C18 -141.57(10)
N42 N41 C45 C44 1.16(13)
N42 N43 C44 C45 1.30(13)
N42 N43 C44 C46 -177.23(10)
N43 C44 C45 N41 -1.48(12)
N43 C44 C46 C47 9.79(16)
N43 C44 C46 C51 -169.59(11)
C2 N1 C5 C4 -0.10(11)
C2 N1 C5 C24 177.50(9)
C2 C3 C4 C5 0.02(12)
C2 C6 C7 N8 61.76(11)
C2 C6 C7 C11 -113.29(12)
C2 C6 C25 N26 -59.96(11)
C3 C2 C6 C7 -131.89(11)
C3 C2 C6 C25 110.86(12)
C3 C2 C6 C37 -10.00(15)
C3 C4 C5 N1 0.05(11)
C3 C4 C5 C24 -177.22(10)
C4 C5 C24 C21 120.64(12)
C4 C5 C24 C53 -0.09(15)
C4 C5 C24 C54 -119.49(12)
C5 N1 C2 C3 0.12(11)
C5 N1 C2 C6 176.09(8)
C6 C2 C3 C4 -175.40(10)
C6 C7 C11 C10 175.12(10)
C7 N8 C9 C10 0.17(12)
C7 N8 C9 C12 -177.44(9)
C7 C6 C25 N26 -178.62(7)
C9 N8 C7 C6 -175.98(8)
C9 N8 C7 C11 0.16(11)
C9 C10 C11 C7 0.52(13)
C9 C12 C13 N14 -37.77(14)
C9 C12 C13 C17 153.86(11)
C10 C9 C12 C13 123.67(12)
C10 C9 C12 C38 -114.28(13)
C10 C9 C12 C39 5.01(15)
C12 C9 C10 C11 176.93(10)
C12 C13 C17 C16 169.17(11)
C13 N14 C15 C16 0.01(12)
C13 N14 C15 C18 171.23(9)
C15 N14 C13 C12 -170.55(9)
C15 N14 C13 C17 0.31(12)
C15 C16 C17 C13 0.51(13)
C15 C18 C19 N20 74.06(11)
C15 C18 C19 C23 -107.49(13)
C15 C18 C40 N41 170.87(8)
C16 C15 C18 C19 -165.40(11)
C16 C15 C18 C40 -44.91(14)
C16 C15 C18 C52 73.71(14)
C18 C15 C16 C17 -170.43(10)
C18 C19 C23 C22 -178.03(10)
C19 N20 C21 C22 0.08(11)
C19 N20 C21 C24 178.48(8)
C19 C18 C40 N41 -68.87(11)
C21 N20 C19 C18 178.36(8)
C21 N20 C19 C23 -0.43(11)
C21 C22 C23 C19 -0.55(12)
C22 C21 C24 C5 119.33(12)
C22 C21 C24 C53 -120.34(12)
C22 C21 C24 C54 -1.47(15)
C24 C21 C22 C23 -177.86(10)
C25 N26 N27 N28 179.51(9)
C25 N26 C30 C29 -179.89(9)
C25 C6 C7 N8 -179.64(8)
C25 C6 C7 C11 5.31(15)
C29 C31 C32 C33 -178.74(13)
C29 C31 C36 C35 179.04(14)
C30 N26 N27 N28 0.06(12)
C30 N26 C25 C6 75.78(13)
C30 C29 C31 C32 166.93(12)
C30 C29 C31 C36 -11.6(2)
C31 C29 C30 N26 -175.54(11)
C31 C32 C33 C34 -0.3(2)
C32 C31 C36 C35 0.5(2)
C32 C33 C34 C35 0.5(2)
C33 C34 C35 C36 -0.2(3)
C34 C35 C36 C31 -0.3(3)
C36 C31 C32 C33 -0.1(2)
C37 C6 C7 N8 -59.98(12)
C37 C6 C7 C11 124.97(12)
C37 C6 C25 N26 61.22(10)
C38 C12 C13 N14 -160.07(10)
C38 C12 C13 C17 31.56(16)
C39 C12 C13 N14 81.54(12)
C39 C12 C13 C17 -86.83(14)
C40 N41 N42 N43 177.06(9)
C40 N41 C45 C44 -175.81(10)
C40 C18 C19 N20 -44.56(12)
C40 C18 C19 C23 133.89(12)
C44 C46 C47 C48 -178.04(11)
C44 C46 C51 C50 177.65(10)
C45 N41 N42 N43 -0.38(13)
C45 N41 C40 C18 35.22(16)
C45 C44 C46 C47 -168.37(12)
C45 C44 C46 C51 12.24(18)
C46 C44 C45 N41 176.88(11)
C46 C47 C48 C49 0.16(19)
C47 C46 C51 C50 -1.73(16)
C47 C48 C49 C50 -1.34(19)
C48 C49 C50 C51 0.97(18)
C49 C50 C51 C46 0.58(17)
C51 C46 C47 C48 1.37(17)
C52 C18 C19 N20 -167.07(9)
C52 C18 C19 C23 11.37(15)
C52 C18 C40 N41 54.00(11)
